data_1567134
loop_
_publ_author_name
'Yu, Wan-Lei'
'Ren, Zi-Gang'
'Ma, Ke-Xing'
'Yang, Hui-Qing'
'Yang, Jun-Jie'
'Zheng, Haixue'
'Wu, Wangsuo'
'Xu, Peng-Fei'

_publ_section_title
;
 Cobalt-catalyzed chemoselective dehydrogenation through radical
 translocation under visible light.
;
_journal_issue 26
_journal_name_full 'Chemical science'
_journal_page_first 7947
_journal_page_last 7954
_journal_paper_doi 10.1039/d2sc02291e
_journal_volume 13
_journal_year 2022
_chemical_formula_moiety 'C31 H34 Co N5 O4 Sn'
_chemical_formula_sum 'C31 H32 Co N5 O4 Sn'
_chemical_formula_weight 716.23
_space_group_crystal_system orthorhombic
_space_group_IT_number 61
_space_group_name_Hall '-P 2ac 2ab'
_space_group_name_H-M_alt 'P b c a'
_atom_sites_solution_hydrogens mixed
_atom_sites_solution_primary dual
_audit_creation_date 2022-01-14
_audit_creation_method
;
Olex2 1.3
(compiled 2020.11.12 svn.r5f609507 for OlexSys, GUI svn.r6408)
;
_audit_update_record
;
2022-01-14 deposited with the CCDC.	2022-06-13 downloaded from the CCDC.
;
_cell_angle_alpha 90
_cell_angle_beta 90
_cell_angle_gamma 90
_cell_formula_units_Z 8
_cell_length_a 15.0187(7)
_cell_length_b 14.1539(5)
_cell_length_c 30.0583(11)
_cell_measurement_reflns_used 9531
_cell_measurement_temperature 275(4)
_cell_measurement_theta_max 30.5710
_cell_measurement_theta_min 2.0960
_cell_volume 6389.6(4)
_computing_cell_refinement 'CrysAlisPro 1.171.41.122a (Rigaku OD, 2021)'
_computing_data_collection 'CrysAlisPro 1.171.41.122a (Rigaku OD, 2021)'
_computing_data_reduction 'CrysAlisPro 1.171.41.122a (Rigaku OD, 2021)'
_computing_molecular_graphics 'Olex2 1.3 (Dolomanov et al., 2009)'
_computing_publication_material 'Olex2 1.3 (Dolomanov et al., 2009)'
_computing_structure_refinement 'SHELXL 2018/1 (Sheldrick, 2015)'
_computing_structure_solution 'SHELXT  (Sheldrick, 2015)'
_diffrn_ambient_environment air
_diffrn_ambient_temperature 275(4)
_diffrn_detector 'Hybrid Pixel Array Detector'
_diffrn_detector_area_resol_mean 10.0000
_diffrn_detector_type HyPix
_diffrn_measured_fraction_theta_full 0.999
_diffrn_measured_fraction_theta_max 0.808
_diffrn_measurement_details
;
List of Runs (angles in degrees, time in seconds):

  # Type    Start    End  Width  t~exp~   \w     \q     \k     \f   Frames
#--------------------------------------------------------------------------
  1  \w    -66.00 -24.00   0.50   11.17    --    3.64 -61.00  20.00   84
  2  \w     -8.00  20.00   0.50   11.17    --    3.64 -61.00  20.00   56
  3  \w     -2.00  24.00   0.50   11.17    --   -6.53 -99.00  90.00   52
  4  \w     30.00  64.00   0.50   11.17    --   -6.53  37.00-150.00   68
  5  \w    -17.00  22.00   0.50   11.17    --   -6.53 -99.00  30.00   78
;
_diffrn_measurement_device 'four-circle diffractometer'
_diffrn_measurement_device_type 'XtaLAB Synergy R, DW system, HyPix'
_diffrn_measurement_method '\w scans'
_diffrn_orient_matrix_type 'CrysAlisPro convention (1999,Acta A55,543-557)'
_diffrn_orient_matrix_UB_11 0.0021542000
_diffrn_orient_matrix_UB_12 0.0500634000
_diffrn_orient_matrix_UB_13 -0.0003063000
_diffrn_orient_matrix_UB_21 -0.0334161000
_diffrn_orient_matrix_UB_22 0.0011583000
_diffrn_orient_matrix_UB_23 -0.0166638000
_diffrn_orient_matrix_UB_31 -0.0332859000
_diffrn_orient_matrix_UB_32 0.0020708000
_diffrn_orient_matrix_UB_33 0.0167148000
_diffrn_radiation_monochromator mirror
_diffrn_radiation_probe x-ray
_diffrn_radiation_type 'Mo K\a'
_diffrn_radiation_wavelength 0.71073
_diffrn_reflns_av_R_equivalents 0.0627
_diffrn_reflns_av_unetI/netI 0.0579
_diffrn_reflns_Laue_measured_fraction_full 0.999
_diffrn_reflns_Laue_measured_fraction_max 0.808
_diffrn_reflns_limit_h_max 21
_diffrn_reflns_limit_h_min -16
_diffrn_reflns_limit_k_max 17
_diffrn_reflns_limit_k_min -17
_diffrn_reflns_limit_l_max 40
_diffrn_reflns_limit_l_min -39
_diffrn_reflns_number 36488
_diffrn_reflns_point_group_measured_fraction_full 0.999
_diffrn_reflns_point_group_measured_fraction_max 0.808
_diffrn_reflns_theta_full 25.242
_diffrn_reflns_theta_max 30.911
_diffrn_reflns_theta_min 2.090
_diffrn_source 'Rotating-anode X-ray tube'
_diffrn_source_type 'Rigaku (Mo) X-ray Source'
_exptl_absorpt_coefficient_mu 1.343
_exptl_absorpt_correction_T_max 1.00000
_exptl_absorpt_correction_T_min 0.12056
_exptl_absorpt_correction_type multi-scan
_exptl_absorpt_process_details
;
CrysAlisPro 1.171.41.122a (Rigaku Oxford Diffraction, 2021)
Empirical absorption correction using spherical harmonics,
implemented in SCALE3 ABSPACK scaling algorithm.
;
_exptl_crystal_colour 'clear light red'
_exptl_crystal_colour_lustre clear
_exptl_crystal_colour_modifier light
_exptl_crystal_colour_primary red
_exptl_crystal_density_diffrn 1.489
_exptl_crystal_description block
_exptl_crystal_F_000 2896
_exptl_crystal_size_max 0.14
_exptl_crystal_size_mid 0.13
_exptl_crystal_size_min 0.12
_refine_diff_density_max 0.369
_refine_diff_density_min -0.403
_refine_diff_density_rms 0.071
_refine_ls_extinction_coef 0.00015(4)
_refine_ls_extinction_expression Fc^*^=kFc[1+0.001xFc^2^\l^3^/sin(2\q)]^-1/4^
_refine_ls_extinction_method 'SHELXL-2018/1 (Sheldrick 2018)'
_refine_ls_goodness_of_fit_ref 1.035
_refine_ls_hydrogen_treatment mixed
_refine_ls_matrix_type full
_refine_ls_number_parameters 410
_refine_ls_number_reflns 8171
_refine_ls_number_restraints 0
_refine_ls_restrained_S_all 1.035
_refine_ls_R_factor_all 0.0733
_refine_ls_R_factor_gt 0.0363
_refine_ls_shift/su_max 0.002
_refine_ls_shift/su_mean 0.000
_refine_ls_structure_factor_coef Fsqd
_refine_ls_weighting_details 'w=1/[\s^2^(Fo^2^)+(0.0279P)^2^+0.9128P] where P=(Fo^2^+2Fc^2^)/3'
_refine_ls_weighting_scheme calc
_refine_ls_wR_factor_gt 0.0759
_refine_ls_wR_factor_ref 0.0861
_reflns_Friedel_coverage 0.000
_reflns_number_gt 5195
_reflns_number_total 8171
_reflns_threshold_expression 'I > 2\s(I)'
_cod_data_source_file d2sc02291e2.cif
_cod_data_source_block yuwl_0113_auto
_cod_depositor_comments 'Adding full bibliography for 1567133--1567134.cif.'
_cod_database_code 1567134
_shelx_shelxl_version_number 2018/1
_shelx_space_group_comment
;
The symmetry employed for this shelxl refinement is uniquely defined
by the following loop, which should always be used as a source of
symmetry information in preference to the above space-group names.
They are only intended as comments.
;
_reflns_odcompleteness_completeness 99.81
_reflns_odcompleteness_iscentric 1
_reflns_odcompleteness_theta 26.32
_olex2_refinement_description
;
1. Fixed Uiso
 At 1.2 times of:
  All C(H) groups, All C(H,H) groups
 At 1.5 times of:
  All C(H,H,H) groups
2. Others
 Fixed Sof: H79(0.5) H80(0.5) C16(0.5) H38(0.5) C40(0.5) H61(0.5) C17(0.5)
 H41(0.5) C39(0.5) H60(0.5)
3.a Aromatic/amide H refined with riding coordinates:
 C18(H42), C19(H44), C43(H62), C45(H64), C63(H81), C13(H32), C11(H28),
 C12(H30), C29(H52), C31(H54), C14(H34), C53(H77), C33(H55), C15(H36), C56(H78),
  C35(H57), C37(H58), C59(H79), C59(H80), C16(H38), C40(H61), C17(H41), C39(H60)
3.b Idealised Me refined as rotating group:
 C49(H71,H72,H73), C51(H74,H75,H76), C48(H68,H69,H70), C47(H65,H66,H67)
;
_olex2_submission_special_instructions 'No special instructions were received'
_oxdiff_exptl_absorpt_empirical_details
;
Empirical correction (ABSPACK) includes:
- Absorption correction using spherical harmonics
- Frame scaling
;
_oxdiff_exptl_absorpt_empirical_full_max 3.620
_oxdiff_exptl_absorpt_empirical_full_min 0.305

loop_
_space_group_symop_operation_xyz
'x, y, z'
'-x+1/2, -y, z+1/2'
'-x, y+1/2, -z+1/2'
'x+1/2, -y+1/2, -z'
'-x, -y, -z'
'x-1/2, y, -z-1/2'
'x, -y-1/2, z-1/2'
'-x-1/2, y-1/2, z'

loop_
_atom_site_label
_atom_site_type_symbol
_atom_site_fract_x
_atom_site_fract_y
_atom_site_fract_z
_atom_site_U_iso_or_equiv
_atom_site_adp_type
_atom_site_occupancy
_atom_site_site_symmetry_order
_atom_site_calc_flag
_atom_site_refinement_flags_posn
_atom_site_refinement_flags_adp
_atom_site_refinement_flags_occupancy
_atom_site_disorder_assembly
_atom_site_disorder_group
Sn2 Sn 0.52018(2) 0.27252(2) 0.37437(2) 0.03742(7) Uani 1 1 d . . . . .
Co3 Co 0.34998(3) 0.27989(2) 0.37904(2) 0.03304(10) Uani 1 1 d . . . . .
O23 O 0.35643(15) 0.47978(12) 0.38569(7) 0.0506(5) Uani 1 1 d . . . . .
N7 N 0.21268(17) 0.28185(13) 0.38153(6) 0.0362(5) Uani 1 1 d . . . . .
O21 O 0.35334(17) 0.14420(15) 0.44965(8) 0.0604(6) Uani 1 1 d . . . . .
O24 O 0.35554(16) 0.07985(12) 0.37240(7) 0.0556(6) Uani 1 1 d . . . . .
O26 O 0.34709(17) 0.41553(14) 0.30867(8) 0.0592(6) Uani 1 1 d . . . . .
N8 N 0.35813(18) 0.23718(15) 0.43811(7) 0.0428(6) Uani 1 1 d . . . . .
N9 N 0.36005(16) 0.39738(14) 0.40818(8) 0.0411(6) Uani 1 1 d . . . . .
N10 N 0.35110(17) 0.16219(14) 0.34987(7) 0.0417(6) Uani 1 1 d . . . . .
N11 N 0.34855(17) 0.32250(14) 0.32016(7) 0.0416(6) Uani 1 1 d . . . . .
C19 C 0.1669(2) 0.36263(18) 0.37558(8) 0.0442(7) Uani 1 1 d . . . . .
H19 H 0.198150 0.418289 0.370448 0.053 Uiso 1 1 calc R U . . .
C20 C 0.1661(2) 0.20245(18) 0.38854(9) 0.0434(7) Uani 1 1 d . . . . .
H20 H 0.196844 0.146088 0.392621 0.052 Uiso 1 1 calc R U . . .
C4 C 0.5600(2) 0.20887(19) 0.31206(9) 0.0424(7) Uani 1 1 d . . . . .
C5 C 0.5712(2) 0.1908(2) 0.42965(9) 0.0460(7) Uani 1 1 d . . . . .
C43 C 0.0750(2) 0.3656(2) 0.37684(10) 0.0537(8) Uani 1 1 d . . . . .
H43 H 0.045158 0.422474 0.372741 0.064 Uiso 1 1 calc R U . . .
C25 C 0.3437(2) 0.16245(19) 0.30708(9) 0.0463(7) Uani 1 1 d . . . . .
C1 C 0.3645(2) 0.3961(2) 0.45133(10) 0.0509(8) Uani 1 1 d . . . . .
C45 C 0.0746(2) 0.2011(2) 0.38993(11) 0.0551(8) Uani 1 1 d . . . . .
H45 H 0.044261 0.144715 0.394705 0.066 Uiso 1 1 calc R U . . .
C22 C 0.3647(2) 0.3011(2) 0.46924(9) 0.0528(8) Uani 1 1 d . . . . .
C27 C 0.3415(2) 0.2583(2) 0.28905(9) 0.0488(7) Uani 1 1 d . . . . .
C6 C 0.5983(3) 0.4008(2) 0.37375(10) 0.0563(8) Uani 1 1 d . . . . .
C61 C 0.0283(3) 0.2842(2) 0.38416(12) 0.0600(9) Uani 1 1 d . . . . .
H61 H -0.033577 0.284921 0.385219 0.072 Uiso 1 1 calc R U . . .
C14 C 0.5623(3) 0.0940(2) 0.43157(11) 0.0664(10) Uani 1 1 d . . . . .
H14 H 0.535693 0.062423 0.407916 0.080 Uiso 1 1 calc R U . . .
C12 C 0.5765(3) 0.2662(2) 0.27574(11) 0.0681(11) Uani 1 1 d . . . . .
H12 H 0.572610 0.331441 0.278882 0.082 Uiso 1 1 calc R U . . .
C48 C 0.3396(3) 0.0739(2) 0.27973(12) 0.0755(11) Uani 1 1 d . . . . .
H48A H 0.397259 0.061125 0.267305 0.113 Uiso 1 1 calc R U . . .
H48B H 0.297187 0.081855 0.256139 0.113 Uiso 1 1 calc R U . . .
H48C H 0.321781 0.021946 0.298249 0.113 Uiso 1 1 calc R U . . .
C13 C 0.5667(3) 0.1130(2) 0.30554(11) 0.0691(11) Uani 1 1 d . . . . .
H13 H 0.555503 0.072401 0.329201 0.083 Uiso 1 1 calc R U . . .
C49 C 0.3338(3) 0.2820(3) 0.24049(11) 0.0846(13) Uani 1 1 d . . . . .
H49A H 0.315631 0.346705 0.237271 0.127 Uiso 1 1 calc R U . . .
H49B H 0.290371 0.241534 0.226866 0.127 Uiso 1 1 calc R U . . .
H49C H 0.390431 0.273049 0.226302 0.127 Uiso 1 1 calc R U . . .
C47 C 0.3693(3) 0.4850(2) 0.47885(12) 0.0804(12) Uani 1 1 d . . . . .
H47A H 0.416290 0.524628 0.467799 0.121 Uiso 1 1 calc R U . . .
H47B H 0.381110 0.468907 0.509304 0.121 Uiso 1 1 calc R U . . .
H47C H 0.313705 0.518199 0.476946 0.121 Uiso 1 1 calc R U . . .
C29 C 0.5988(3) 0.2281(3) 0.23467(12) 0.0858(14) Uani 1 1 d . . . . .
H29 H 0.609656 0.267694 0.210565 0.103 Uiso 1 1 calc R U . . .
C31 C 0.5898(3) 0.0753(3) 0.26420(13) 0.0822(13) Uani 1 1 d . . . . .
H31 H 0.594620 0.010169 0.260709 0.099 Uiso 1 1 calc R U . . .
C15 C 0.6085(3) 0.2351(3) 0.46605(11) 0.0736(11) Uani 1 1 d . . . . .
H15 H 0.614298 0.300512 0.466409 0.088 Uiso 1 1 calc R U . . .
C51 C 0.6049(3) 0.1323(3) 0.22977(12) 0.0782(12) Uani 1 1 d . . . . .
H51 H 0.619676 0.106799 0.202232 0.094 Uiso 1 1 calc R U . . .
C33 C 0.5921(3) 0.0424(3) 0.46802(14) 0.0857(13) Uani 1 1 d . . . . .
H33 H 0.586074 -0.023026 0.468196 0.103 Uiso 1 1 calc R U . . .
C46 C 0.3723(4) 0.2763(3) 0.51771(11) 0.0945(15) Uani 1 1 d . . . . .
H46A H 0.326602 0.231768 0.525405 0.142 Uiso 1 1 calc R U . . .
H46B H 0.365346 0.332437 0.535319 0.142 Uiso 1 1 calc R U . . .
H46C H 0.429636 0.248962 0.523354 0.142 Uiso 1 1 calc R U . . .
C16 C 0.5686(3) 0.4856(3) 0.35901(19) 0.1062(17) Uani 1 1 d . . . . .
H16 H 0.509130 0.491766 0.350928 0.127 Uiso 1 1 calc R U . . .
C54 C 0.6293(3) 0.0858(4) 0.50270(15) 0.0939(15) Uani 1 1 d . . . . .
H54 H 0.649317 0.050861 0.526908 0.113 Uiso 1 1 calc R U . . .
C35 C 0.6379(3) 0.1816(4) 0.50254(12) 0.0947(14) Uani 1 1 d . . . . .
H35 H 0.663425 0.211863 0.526850 0.114 Uiso 1 1 calc R U . . .
C37 C 0.6249(4) 0.5643(3) 0.3556(2) 0.138(3) Uani 1 1 d . . . . .
H37 H 0.602008 0.621967 0.346141 0.165 Uiso 1 1 calc R U . . .
C57 C 0.7103(5) 0.5572(4) 0.3656(2) 0.135(3) Uani 1 1 d . . . . .
H57 H 0.753546 0.598356 0.354929 0.161 Uiso 0.5 1 calc R U P A 1
H57A H 0.744476 0.611033 0.370286 0.161 Uiso 0.5 1 calc R U P B 2
C17 C 0.6943(12) 0.3850(11) 0.3736(6) 0.114(8) Uani 0.5 1 d . . P C 2
H17 H 0.716405 0.323960 0.376477 0.137 Uiso 0.5 1 calc R U P C 2
C40 C 0.7262(12) 0.4922(15) 0.3898(5) 0.138(8) Uani 0.5 1 d . . P C 1
H40 H 0.775452 0.497348 0.408453 0.165 Uiso 0.5 1 calc R U P C 1
C18 C 0.6764(12) 0.4100(12) 0.3920(5) 0.095(5) Uani 0.5 1 d . . P C 1
H18 H 0.699939 0.358651 0.407361 0.114 Uiso 0.5 1 calc R U P C 1
C39 C 0.7520(12) 0.4590(12) 0.3694(7) 0.150(9) Uani 0.5 1 d . . P C 2
H39 H 0.813357 0.450079 0.368835 0.180 Uiso 0.5 1 calc R U P C 2
H21 H 0.353(2) 0.109(2) 0.4214(11) 0.063(10) Uiso 1 1 d . . . . .
H26 H 0.349(3) 0.445(2) 0.3349(12) 0.076(12) Uiso 1 1 d . . . . .

loop_
_atom_site_aniso_label
_atom_site_aniso_U_11
_atom_site_aniso_U_22
_atom_site_aniso_U_33
_atom_site_aniso_U_23
_atom_site_aniso_U_13
_atom_site_aniso_U_12
Sn2 0.03718(13) 0.03554(10) 0.03955(11) -0.00168(8) 0.00009(8) 0.00017(8)
Co3 0.0372(2) 0.02348(16) 0.03846(18) 0.00333(12) 0.00208(15) 0.00055(14)
O23 0.0544(15) 0.0233(9) 0.0743(13) 0.0027(8) -0.0002(11) -0.0012(9)
N7 0.0411(15) 0.0256(10) 0.0419(11) 0.0012(8) 0.0034(10) 0.0007(9)
O21 0.0720(19) 0.0450(12) 0.0641(14) 0.0236(10) 0.0100(12) 0.0100(11)
O24 0.0619(17) 0.0255(9) 0.0794(14) 0.0053(9) 0.0087(12) 0.0030(9)
O26 0.0727(19) 0.0424(11) 0.0623(14) 0.0216(10) -0.0021(13) -0.0054(11)
N8 0.0441(18) 0.0391(12) 0.0452(13) 0.0116(10) 0.0049(11) 0.0061(11)
N9 0.0372(16) 0.0291(11) 0.0569(14) -0.0019(9) -0.0016(11) 0.0008(10)
N10 0.0417(16) 0.0268(10) 0.0567(14) -0.0018(9) 0.0055(11) -0.0009(10)
N11 0.0421(16) 0.0367(12) 0.0461(12) 0.0106(9) -0.0013(11) -0.0022(11)
C19 0.048(2) 0.0292(13) 0.0557(16) 0.0034(11) 0.0030(14) 0.0019(12)
C20 0.043(2) 0.0300(13) 0.0571(16) 0.0021(11) 0.0060(14) 0.0013(12)
C4 0.0329(18) 0.0511(17) 0.0433(14) -0.0059(12) 0.0019(12) 0.0041(13)
C5 0.039(2) 0.0590(17) 0.0400(14) 0.0027(12) -0.0008(13) 0.0086(15)
C43 0.044(2) 0.0381(15) 0.079(2) -0.0018(14) 0.0009(16) 0.0093(14)
C25 0.0374(19) 0.0463(15) 0.0552(17) -0.0124(12) 0.0033(14) -0.0036(14)
C1 0.048(2) 0.0517(17) 0.0535(17) -0.0152(13) -0.0009(14) 0.0039(15)
C45 0.049(2) 0.0379(15) 0.078(2) 0.0022(14) 0.0060(17) -0.0087(15)
C22 0.050(2) 0.0679(19) 0.0411(15) 0.0007(14) -0.0002(14) 0.0096(17)
C27 0.043(2) 0.0614(18) 0.0424(15) -0.0020(12) -0.0009(14) -0.0050(15)
C6 0.056(2) 0.0500(18) 0.0634(19) -0.0070(14) 0.0030(17) -0.0147(16)
C61 0.037(2) 0.058(2) 0.085(2) -0.0023(16) 0.0082(17) 0.0000(16)
C14 0.075(3) 0.063(2) 0.062(2) 0.0096(16) -0.0068(18) 0.0087(18)
C12 0.091(3) 0.062(2) 0.0512(19) 0.0013(15) 0.0148(19) 0.006(2)
C48 0.074(3) 0.069(2) 0.083(2) -0.0367(18) -0.003(2) -0.006(2)
C13 0.087(3) 0.061(2) 0.060(2) -0.0083(16) 0.0179(19) 0.010(2)
C49 0.098(4) 0.111(3) 0.0452(18) 0.0041(18) -0.008(2) -0.010(3)
C47 0.091(4) 0.072(2) 0.078(2) -0.0366(19) -0.001(2) -0.005(2)
C29 0.109(4) 0.102(3) 0.0468(19) 0.0056(19) 0.019(2) 0.003(3)
C31 0.107(4) 0.066(2) 0.073(2) -0.0214(19) 0.021(2) 0.015(2)
C15 0.074(3) 0.088(2) 0.059(2) -0.0080(18) -0.013(2) 0.009(2)
C51 0.080(3) 0.094(3) 0.060(2) -0.026(2) 0.012(2) 0.013(2)
C33 0.096(4) 0.076(3) 0.085(3) 0.025(2) 0.005(3) 0.024(2)
C46 0.113(4) 0.126(4) 0.0439(19) 0.010(2) -0.003(2) 0.022(3)
C16 0.062(3) 0.051(2) 0.206(5) 0.013(3) 0.049(3) -0.006(2)
C54 0.088(4) 0.126(4) 0.068(3) 0.030(3) 0.001(2) 0.032(3)
C35 0.094(4) 0.140(4) 0.050(2) -0.002(2) -0.023(2) 0.009(3)
C37 0.103(5) 0.053(2) 0.257(7) -0.005(3) 0.096(5) -0.012(3)
C57 0.131(7) 0.103(4) 0.169(6) -0.013(4) 0.023(5) -0.074(5)
C17 0.037(7) 0.054(5) 0.25(2) -0.008(10) 0.000(12) -0.002(5)
C40 0.109(16) 0.19(2) 0.114(10) 0.014(11) -0.034(10) -0.106(15)
C18 0.054(11) 0.130(15) 0.101(9) 0.025(8) -0.022(7) -0.033(9)
C39 0.062(8) 0.081(8) 0.31(3) -0.017(13) 0.029(13) -0.019(6)

loop_
_atom_type_symbol
_atom_type_description
_atom_type_scat_dispersion_real
_atom_type_scat_dispersion_imag
_atom_type_scat_source
C C 0.0033 0.0016 'International Tables Vol C Tables 4.2.6.8 and 6.1.1.4'
H H 0.0000 0.0000 'International Tables Vol C Tables 4.2.6.8 and 6.1.1.4'
Co Co 0.3494 0.9721 'International Tables Vol C Tables 4.2.6.8 and 6.1.1.4'
N N 0.0061 0.0033 'International Tables Vol C Tables 4.2.6.8 and 6.1.1.4'
O O 0.0106 0.0060 'International Tables Vol C Tables 4.2.6.8 and 6.1.1.4'
Sn Sn -0.6537 1.4246 'International Tables Vol C Tables 4.2.6.8 and 6.1.1.4'

loop_
_geom_angle_atom_site_label_1
_geom_angle_atom_site_label_2
_geom_angle_atom_site_label_3
_geom_angle
_geom_angle_site_symmetry_1
_geom_angle_site_symmetry_3
_geom_angle_publ_flag
C4 Sn2 Co3 109.89(8) . . ?
C4 Sn2 C5 110.14(11) . . ?
C5 Sn2 Co3 109.43(8) . . ?
C6 Sn2 Co3 120.51(10) . . ?
C6 Sn2 C4 101.09(12) . . ?
C6 Sn2 C5 105.27(13) . . ?
N7 Co3 Sn2 178.11(6) . . ?
N8 Co3 Sn2 88.49(8) . . ?
N8 Co3 N7 92.01(10) . . ?
N8 Co3 N9 80.77(10) . . ?
N8 Co3 N10 98.90(10) . . ?
N9 Co3 Sn2 88.93(8) . . ?
N9 Co3 N7 92.95(9) . . ?
N10 Co3 Sn2 85.96(8) . . ?
N10 Co3 N7 92.16(9) . . ?
N10 Co3 N9 174.89(11) . . ?
N11 Co3 Sn2 88.43(8) . . ?
N11 Co3 N7 91.07(9) . . ?
N11 Co3 N8 176.92(12) . . ?
N11 Co3 N9 98.98(9) . . ?
N11 Co3 N10 81.07(9) . . ?
C19 N7 Co3 121.14(19) . . ?
C20 N7 Co3 121.07(19) . . ?
C20 N7 C19 117.8(3) . . ?
N8 O21 H21 105.4(18) . . ?
N11 O26 H26 103(2) . . ?
O21 N8 Co3 123.19(18) . . ?
C22 N8 Co3 117.32(19) . . ?
C22 N8 O21 119.4(2) . . ?
O23 N9 Co3 121.76(17) . . ?
C1 N9 Co3 117.09(19) . . ?
C1 N9 O23 121.0(2) . . ?
O24 N10 Co3 122.07(17) . . ?
C25 N10 Co3 117.43(18) . . ?
C25 N10 O24 120.4(2) . . ?
O26 N11 Co3 123.52(18) . . ?
C27 N11 Co3 116.95(18) . . ?
C27 N11 O26 119.3(2) . . ?
N7 C19 H19 118.9 . . ?
N7 C19 C43 122.2(3) . . ?
C43 C19 H19 118.9 . . ?
N7 C20 H20 118.7 . . ?
N7 C20 C45 122.6(3) . . ?
C45 C20 H20 118.7 . . ?
C12 C4 Sn2 119.3(2) . . ?
C13 C4 Sn2 123.7(2) . . ?
C13 C4 C12 117.0(3) . . ?
C14 C5 Sn2 122.0(2) . . ?
C14 C5 C15 117.2(3) . . ?
C15 C5 Sn2 120.6(2) . . ?
C19 C43 H43 120.3 . . ?
C61 C43 C19 119.5(3) . . ?
C61 C43 H43 120.3 . . ?
N10 C25 C27 112.0(2) . . ?
N10 C25 C48 123.2(3) . . ?
C27 C25 C48 124.9(3) . . ?
N9 C1 C22 112.6(2) . . ?
N9 C1 C47 122.6(3) . . ?
C22 C1 C47 124.8(3) . . ?
C20 C45 H45 120.4 . . ?
C20 C45 C61 119.3(3) . . ?
C61 C45 H45 120.4 . . ?
N8 C22 C1 112.1(2) . . ?
N8 C22 C46 122.6(3) . . ?
C1 C22 C46 125.3(3) . . ?
N11 C27 C25 112.2(2) . . ?
N11 C27 C49 123.0(3) . . ?
C25 C27 C49 124.7(3) . . ?
C16 C6 Sn2 124.6(3) . . ?
C16 C6 C17 117.3(8) . . ?
C17 C6 Sn2 114.1(7) . . ?
C18 C6 Sn2 124.7(8) . . ?
C18 C6 C16 110.2(8) . . ?
C43 C61 C45 118.8(3) . . ?
C43 C61 H61 120.6 . . ?
C45 C61 H61 120.6 . . ?
C5 C14 H14 119.2 . . ?
C5 C14 C33 121.6(4) . . ?
C33 C14 H14 119.2 . . ?
C4 C12 H12 119.4 . . ?
C4 C12 C29 121.2(3) . . ?
C29 C12 H12 119.4 . . ?
C25 C48 H48A 109.5 . . ?
C25 C48 H48B 109.5 . . ?
C25 C48 H48C 109.5 . . ?
H48A C48 H48B 109.5 . . ?
H48A C48 H48C 109.5 . . ?
H48B C48 H48C 109.5 . . ?
C4 C13 H13 119.2 . . ?
C4 C13 C31 121.5(3) . . ?
C31 C13 H13 119.2 . . ?
C27 C49 H49A 109.5 . . ?
C27 C49 H49B 109.5 . . ?
C27 C49 H49C 109.5 . . ?
H49A C49 H49B 109.5 . . ?
H49A C49 H49C 109.5 . . ?
H49B C49 H49C 109.5 . . ?
C1 C47 H47A 109.5 . . ?
C1 C47 H47B 109.5 . . ?
C1 C47 H47C 109.5 . . ?
H47A C47 H47B 109.5 . . ?
H47A C47 H47C 109.5 . . ?
H47B C47 H47C 109.5 . . ?
C12 C29 H29 120.1 . . ?
C51 C29 C12 119.8(3) . . ?
C51 C29 H29 120.1 . . ?
C13 C31 H31 120.0 . . ?
C51 C31 C13 120.1(4) . . ?
C51 C31 H31 120.0 . . ?
C5 C15 H15 119.9 . . ?
C5 C15 C35 120.1(4) . . ?
C35 C15 H15 119.9 . . ?
C29 C51 H51 119.8 . . ?
C31 C51 C29 120.4(3) . . ?
C31 C51 H51 119.8 . . ?
C14 C33 H33 119.7 . . ?
C54 C33 C14 120.6(4) . . ?
C54 C33 H33 119.7 . . ?
C22 C46 H46A 109.5 . . ?
C22 C46 H46B 109.5 . . ?
C22 C46 H46C 109.5 . . ?
H46A C46 H46B 109.5 . . ?
H46A C46 H46C 109.5 . . ?
H46B C46 H46C 109.5 . . ?
C6 C16 H16 119.0 . . ?
C6 C16 C37 122.0(5) . . ?
C37 C16 H16 119.0 . . ?
C33 C54 H54 120.1 . . ?
C33 C54 C35 119.8(4) . . ?
C35 C54 H54 120.1 . . ?
C15 C35 H35 119.7 . . ?
C54 C35 C15 120.7(4) . . ?
C54 C35 H35 119.7 . . ?
C16 C37 H37 119.8 . . ?
C57 C37 C16 120.5(5) . . ?
C57 C37 H37 119.8 . . ?
C37 C57 H57 123.5 . . ?
C37 C57 H57A 120.5 . . ?
C37 C57 C39 119.0(8) . . ?
C40 C57 C37 113.1(10) . . ?
C40 C57 H57 123.5 . . ?
C39 C57 H57A 120.5 . . ?
C6 C17 H17 119.6 . . ?
C39 C17 C6 120.7(13) . . ?
C39 C17 H17 119.6 . . ?
C57 C40 H40 117.8 . . ?
C57 C40 C18 124.5(15) . . ?
C18 C40 H40 117.8 . . ?
C6 C18 C40 123.4(15) . . ?
C6 C18 H18 118.3 . . ?
C40 C18 H18 118.3 . . ?
C57 C39 H39 121.8 . . ?
C17 C39 C57 116.3(14) . . ?
C17 C39 H39 121.8 . . ?

loop_
_geom_bond_atom_site_label_1
_geom_bond_atom_site_label_2
_geom_bond_distance
_geom_bond_site_symmetry_2
_geom_bond_publ_flag
Sn2 Co3 2.5621(5) . ?
Sn2 C4 2.163(3) . ?
Sn2 C5 2.164(3) . ?
Sn2 C6 2.161(3) . ?
Co3 N7 2.064(3) . ?
Co3 N8 1.880(2) . ?
Co3 N9 1.886(2) . ?
Co3 N10 1.882(2) . ?
Co3 N11 1.870(2) . ?
O23 N9 1.349(3) . ?
N7 C19 1.346(3) . ?
N7 C20 1.340(3) . ?
O21 N8 1.363(3) . ?
O21 H21 0.98(3) . ?
O24 N10 1.350(3) . ?
O26 N11 1.361(3) . ?
O26 H26 0.89(4) . ?
N8 C22 1.305(4) . ?
N9 C1 1.299(4) . ?
N10 C25 1.291(3) . ?
N11 C27 1.308(4) . ?
C19 H19 0.9300 . ?
C19 C43 1.381(4) . ?
C20 H20 0.9300 . ?
C20 C45 1.375(4) . ?
C4 C12 1.383(4) . ?
C4 C13 1.374(4) . ?
C5 C14 1.378(5) . ?
C5 C15 1.380(5) . ?
C43 H43 0.9300 . ?
C43 C61 1.366(5) . ?
C25 C27 1.461(4) . ?
C25 C48 1.501(4) . ?
C1 C22 1.448(4) . ?
C1 C47 1.508(4) . ?
C45 H45 0.9300 . ?
C45 C61 1.377(5) . ?
C22 C46 1.503(4) . ?
C27 C49 1.502(4) . ?
C6 C16 1.354(5) . ?
C6 C17 1.459(18) . ?
C6 C18 1.302(18) . ?
C61 H61 0.9300 . ?
C14 H14 0.9300 . ?
C14 C33 1.391(5) . ?
C12 H12 0.9300 . ?
C12 C29 1.388(5) . ?
C48 H48A 0.9600 . ?
C48 H48B 0.9600 . ?
C48 H48C 0.9600 . ?
C13 H13 0.9300 . ?
C13 C31 1.396(4) . ?
C49 H49A 0.9600 . ?
C49 H49B 0.9600 . ?
C49 H49C 0.9600 . ?
C47 H47A 0.9600 . ?
C47 H47B 0.9600 . ?
C47 H47C 0.9600 . ?
C29 H29 0.9300 . ?
C29 C51 1.367(5) . ?
C31 H31 0.9300 . ?
C31 C51 1.332(5) . ?
C15 H15 0.9300 . ?
C15 C35 1.404(5) . ?
C51 H51 0.9300 . ?
C33 H33 0.9300 . ?
C33 C54 1.333(6) . ?
C46 H46A 0.9600 . ?
C46 H46B 0.9600 . ?
C46 H46C 0.9600 . ?
C16 H16 0.9300 . ?
C16 C37 1.403(6) . ?
C54 H54 0.9300 . ?
C54 C35 1.362(6) . ?
C35 H35 0.9300 . ?
C37 H37 0.9300 . ?
C37 C57 1.321(9) . ?
C57 H57 0.9300 . ?
C57 H57A 0.9300 . ?
C57 C40 1.20(2) . ?
C57 C39 1.53(2) . ?
C17 H17 0.9300 . ?
C17 C39 1.36(3) . ?
C40 H40 0.9300 . ?
C40 C18 1.39(3) . ?
C18 H18 0.9300 . ?
C39 H39 0.9300 . ?

loop_
_geom_torsion_atom_site_label_1
_geom_torsion_atom_site_label_2
_geom_torsion_atom_site_label_3
_geom_torsion_atom_site_label_4
_geom_torsion
_geom_torsion_site_symmetry_1
_geom_torsion_site_symmetry_2
_geom_torsion_site_symmetry_3
_geom_torsion_site_symmetry_4
_geom_torsion_publ_flag
Sn2 Co3 N8 O21 -92.9(2) . . . . ?
Sn2 Co3 N8 C22 90.3(2) . . . . ?
Sn2 Co3 N9 O23 93.9(2) . . . . ?
Sn2 Co3 N9 C1 -90.8(2) . . . . ?
Sn2 Co3 N10 O24 88.7(2) . . . . ?
Sn2 Co3 N10 C25 -94.1(2) . . . . ?
Sn2 Co3 N11 O26 -93.9(2) . . . . ?
Sn2 Co3 N11 C27 91.6(2) . . . . ?
Sn2 C4 C12 C29 -177.5(3) . . . . ?
Sn2 C4 C13 C31 177.8(3) . . . . ?
Sn2 C5 C14 C33 -177.4(3) . . . . ?
Sn2 C5 C15 C35 177.2(3) . . . . ?
Sn2 C6 C16 C37 -173.9(4) . . . . ?
Sn2 C6 C17 C39 174.3(15) . . . . ?
Sn2 C6 C18 C40 177.8(12) . . . . ?
Co3 N7 C19 C43 179.6(2) . . . . ?
Co3 N7 C20 C45 -179.3(2) . . . . ?
Co3 N8 C22 C1 0.0(4) . . . . ?
Co3 N8 C22 C46 -179.6(3) . . . . ?
Co3 N9 C1 C22 2.6(4) . . . . ?
Co3 N9 C1 C47 -177.8(3) . . . . ?
Co3 N10 C25 C27 3.8(4) . . . . ?
Co3 N10 C25 C48 -177.3(3) . . . . ?
Co3 N11 C27 C25 -4.9(4) . . . . ?
Co3 N11 C27 C49 176.1(3) . . . . ?
O23 N9 C1 C22 178.0(3) . . . . ?
O23 N9 C1 C47 -2.4(5) . . . . ?
N7 Co3 N8 O21 85.3(2) . . . . ?
N7 Co3 N8 C22 -91.6(2) . . . . ?
N7 Co3 N9 O23 -85.9(2) . . . . ?
N7 Co3 N9 C1 89.5(2) . . . . ?
N7 Co3 N10 O24 -91.5(2) . . . . ?
N7 Co3 N10 C25 85.6(2) . . . . ?
N7 Co3 N11 O26 87.9(2) . . . . ?
N7 Co3 N11 C27 -86.6(2) . . . . ?
N7 C19 C43 C61 -0.3(4) . . . . ?
N7 C20 C45 C61 -0.3(5) . . . . ?
O21 N8 C22 C1 -177.0(3) . . . . ?
O21 N8 C22 C46 3.4(5) . . . . ?
O24 N10 C25 C27 -179.0(3) . . . . ?
O24 N10 C25 C48 -0.1(5) . . . . ?
O26 N11 C27 C25 -179.6(3) . . . . ?
O26 N11 C27 C49 1.4(5) . . . . ?
N8 Co3 N9 O23 -177.5(2) . . . . ?
N8 Co3 N9 C1 -2.1(2) . . . . ?
N8 Co3 N10 O24 0.8(2) . . . . ?
N8 Co3 N10 C25 178.0(2) . . . . ?
N9 Co3 N8 O21 178.0(3) . . . . ?
N9 Co3 N8 C22 1.1(2) . . . . ?
N9 Co3 N11 O26 -5.2(2) . . . . ?
N9 Co3 N11 C27 -179.7(2) . . . . ?
N9 C1 C22 N8 -1.6(4) . . . . ?
N9 C1 C22 C46 177.9(4) . . . . ?
N10 Co3 N8 O21 -7.2(3) . . . . ?
N10 Co3 N8 C22 175.9(2) . . . . ?
N10 Co3 N11 O26 179.9(2) . . . . ?
N10 Co3 N11 C27 5.5(2) . . . . ?
N10 C25 C27 N11 0.7(4) . . . . ?
N10 C25 C27 C49 179.7(4) . . . . ?
N11 Co3 N9 O23 5.6(2) . . . . ?
N11 Co3 N9 C1 -179.0(2) . . . . ?
N11 Co3 N10 O24 177.7(2) . . . . ?
N11 Co3 N10 C25 -5.1(2) . . . . ?
C19 N7 C20 C45 -0.2(4) . . . . ?
C19 C43 C61 C45 -0.2(5) . . . . ?
C20 N7 C19 C43 0.5(4) . . . . ?
C20 C45 C61 C43 0.5(5) . . . . ?
C4 C12 C29 C51 -0.1(7) . . . . ?
C4 C13 C31 C51 -0.8(7) . . . . ?
C5 C14 C33 C54 1.0(7) . . . . ?
C5 C15 C35 C54 -0.5(7) . . . . ?
C6 C16 C37 C57 1.9(10) . . . . ?
C6 C17 C39 C57 1(3) . . . . ?
C14 C5 C15 C35 1.7(6) . . . . ?
C14 C33 C54 C35 0.2(7) . . . . ?
C12 C4 C13 C31 0.5(6) . . . . ?
C12 C29 C51 C31 -0.2(8) . . . . ?
C48 C25 C27 N11 -178.2(3) . . . . ?
C48 C25 C27 C49 0.8(6) . . . . ?
C13 C4 C12 C29 0.0(6) . . . . ?
C13 C31 C51 C29 0.7(8) . . . . ?
C47 C1 C22 N8 178.7(3) . . . . ?
C47 C1 C22 C46 -1.7(6) . . . . ?
C15 C5 C14 C33 -1.9(6) . . . . ?
C33 C54 C35 C15 -0.5(8) . . . . ?
C16 C6 C17 C39 16(2) . . . . ?
C16 C6 C18 C40 -9.4(17) . . . . ?
C16 C37 C57 C40 -22.3(14) . . . . ?
C16 C37 C57 C39 15.5(14) . . . . ?
C37 C57 C40 C18 28(2) . . . . ?
C37 C57 C39 C17 -17(2) . . . . ?
C57 C40 C18 C6 -12(3) . . . . ?
C17 C6 C16 C37 -17.6(10) . . . . ?
C18 C6 C16 C37 13.3(10) . . . . ?
